data_1553407
loop_
_publ_author_name
'Zhang, Youfu'
'Huang, Chuanbing'
'Wang, Xinxin'
'Mahmood, Qaiser'
'Hao, Xiang'
'Hu, Xinquan'
'Guo, Cun-Yue'
'Solan, Gregory A.'
'Sun, Wen-Hua'

_publ_section_title
;
 Highly branched unsaturated polyethylenes achievable using strained
 imino-cyclopenta[b]pyridyl-nickel precatalysts
;
_journal_issue 6
_journal_name_full 'Polymer Chemistry'
_journal_page_first 995
_journal_paper_doi 10.1039/C6PY02089E
_journal_volume 8
_journal_year 2017
_chemical_formula_sum 'C42 H54 Cl4 N4 Ni2 O2'
_chemical_formula_weight 906.07
_space_group_IT_number 2
_space_group_name_Hall '-P 1'
_space_group_name_H-M_alt 'P -1'
_symmetry_cell_setting triclinic
_symmetry_space_group_name_H-M 'P -1'
_atom_sites_solution_hydrogens geom
_atom_sites_solution_primary direct
_atom_sites_solution_secondary difmap
_audit_creation_method SHELXL-97
_audit_update_record
;
2016-11-27 deposited with the CCDC.
2017-01-16 downloaded from the CCDC.
;
_cell_angle_alpha 91.22(3)
_cell_angle_beta 109.68(3)
_cell_angle_gamma 108.69(3)
_cell_formula_units_Z 1
_cell_length_a 9.7278(19)
_cell_length_b 10.550(2)
_cell_length_c 11.522(2)
_cell_measurement_reflns_used 3235
_cell_measurement_temperature 173(2)
_cell_measurement_theta_max 27.4791
_cell_measurement_theta_min 2.4414
_cell_volume 1043.6(5)
_computing_cell_refinement 'CrystalClear (Rigaku Inc., 2007)'
_computing_data_collection 'CrystalClear (Rigaku Inc., 2007)'
_computing_data_reduction 'CrystalClear (Rigaku Inc., 2007)'
_computing_molecular_graphics 'XP in Siemens SHELXTL (Sheldrick, 1994)'
_computing_publication_material 'SHELX97 (Sheldrick, 1997)'
_computing_structure_refinement 'SHELXL-97 (Sheldrick, 1997)'
_computing_structure_solution 'SHELXS-97 (Sheldrick, 1990)'
_diffrn_ambient_temperature 173(2)
_diffrn_measured_fraction_theta_full 0.985
_diffrn_measured_fraction_theta_max 0.985
_diffrn_measurement_device_type 'Saturn724+ CCD'
_diffrn_measurement_method '\w scans at fixed \c = 45\%'
_diffrn_radiation_monochromator graphite
_diffrn_radiation_source 'fine-focus sealed tube'
_diffrn_radiation_type MoK\a
_diffrn_radiation_wavelength 0.71073
_diffrn_reflns_av_R_equivalents 0.0285
_diffrn_reflns_av_sigmaI/netI 0.0256
_diffrn_reflns_limit_h_max 12
_diffrn_reflns_limit_h_min -12
_diffrn_reflns_limit_k_max 13
_diffrn_reflns_limit_k_min -13
_diffrn_reflns_limit_l_max 14
_diffrn_reflns_limit_l_min -14
_diffrn_reflns_number 13422
_diffrn_reflns_theta_full 27.51
_diffrn_reflns_theta_max 27.51
_diffrn_reflns_theta_min 1.90
_exptl_absorpt_coefficient_mu 1.199
_exptl_absorpt_correction_T_max 1.0000
_exptl_absorpt_correction_T_min 0.7440
_exptl_crystal_colour yellow
_exptl_crystal_density_diffrn 1.442
_exptl_crystal_density_method 'not measured'
_exptl_crystal_description block
_exptl_crystal_F_000 474
_exptl_crystal_size_max 0.28
_exptl_crystal_size_mid 0.24
_exptl_crystal_size_min 0.18
_refine_diff_density_max 0.654
_refine_diff_density_min -0.899
_refine_diff_density_rms 0.242
_refine_ls_extinction_method none
_refine_ls_goodness_of_fit_ref 1.262
_refine_ls_hydrogen_treatment constr
_refine_ls_matrix_type full
_refine_ls_number_parameters 249
_refine_ls_number_reflns 4730
_refine_ls_number_restraints 0
_refine_ls_restrained_S_all 1.262
_refine_ls_R_factor_all 0.0384
_refine_ls_R_factor_gt 0.0336
_refine_ls_shift/su_max 0.001
_refine_ls_shift/su_mean 0.000
_refine_ls_structure_factor_coef Fsqd
_refine_ls_weighting_details 'calc w=1/[\s^2^(Fo^2^)+(0.0661P)^2^+0.4788P] where P=(Fo^2^+2Fc^2^)/3'
_refine_ls_weighting_scheme calc
_refine_ls_wR_factor_gt 0.1043
_refine_ls_wR_factor_ref 0.1231
_reflns_number_gt 4621
_reflns_number_total 4730
_reflns_threshold_expression >2sigma(I)
_cod_data_source_file c6py02089e2.cif
_cod_data_source_block Ni2
_cod_depositor_comments
;
The following automatic conversions were performed:

data item '_symmetry_cell_setting' value 'Triclinic' was changed to
'triclinic' in accordance with the
/home/saulius/struct/COD-crude-data/automatic-downloads/DataCite-retrospective/RSC/depositions/lib/dictionaries/cif_core.dic
dictionary named 'cif_core.dic' version 2.4.2 last updated on
2011-04-26.

Automatic conversion script
Id: cif_fix_values 6909 2019-04-08 15:41:33Z antanas 
;
_cod_original_cell_volume 1043.6(3)
_cod_original_sg_symbol_H-M P-1
_cod_database_code 1553407

loop_
_symmetry_equiv_pos_as_xyz
'x, y, z'
'-x, -y, -z'

loop_
_atom_site_label
_atom_site_type_symbol
_atom_site_fract_x
_atom_site_fract_y
_atom_site_fract_z
_atom_site_U_iso_or_equiv
_atom_site_adp_type
_atom_site_occupancy
_atom_site_symmetry_multiplicity
_atom_site_calc_flag
_atom_site_refinement_flags
Ni1 Ni 0.05169(3) 0.46863(3) 0.88123(2) 0.01626(11) Uani 1 1 d .
Cl1 Cl -0.09305(6) 0.32786(5) 0.98807(5) 0.01931(14) Uani 1 1 d .
Cl2 Cl -0.16817(7) 0.50118(6) 0.73103(5) 0.02389(14) Uani 1 1 d .
O1 O 0.25007(19) 0.45712(17) 1.03256(15) 0.0249(4) Uani 1 1 d .
N2 N 0.1935(2) 0.57161(19) 0.78969(17) 0.0188(4) Uani 1 1 d .
N1 N 0.0482(2) 0.29612(18) 0.76928(16) 0.0151(3) Uani 1 1 d .
C7 C 0.1514(2) 0.2734(2) 0.59103(19) 0.0179(4) Uani 1 1 d .
C12 C -0.1823(3) 0.0883(2) 0.6909(2) 0.0194(4) Uani 1 1 d .
C16 C 0.0602(3) 0.0833(2) 0.8458(2) 0.0210(4) Uani 1 1 d .
C6 C 0.1249(2) 0.3385(2) 0.69804(19) 0.0160(4) Uani 1 1 d .
C5 C 0.2061(2) 0.4844(2) 0.7117(2) 0.0175(4) Uani 1 1 d .
C14 C -0.1652(3) -0.1220(2) 0.7641(3) 0.0291(5) Uani 1 1 d .
H14 H -0.2119 -0.2166 0.7615 0.035 Uiso 1 1 calc R
C13 C -0.2489(3) -0.0506(2) 0.6899(2) 0.0243(5) Uani 1 1 d .
H13 H -0.3539 -0.0971 0.6370 0.029 Uiso 1 1 calc R
C17 C -0.2825(3) 0.1610(2) 0.6124(2) 0.0231(5) Uani 1 1 d .
H17A H -0.3289 0.1163 0.5248 0.028 Uiso 1 1 calc R
H17B H -0.2168 0.2554 0.6147 0.028 Uiso 1 1 calc R
C11 C -0.0264(2) 0.1534(2) 0.7675(2) 0.0172(4) Uani 1 1 d .
C4 C 0.2968(2) 0.5156(2) 0.6397(2) 0.0197(4) Uani 1 1 d .
C10 C 0.1900(3) 0.1445(2) 0.6123(2) 0.0262(5) Uani 1 1 d .
H10C H 0.2808 0.1621 0.6892 0.039 Uiso 1 1 calc R
H10A H 0.2133 0.1156 0.5419 0.039 Uiso 1 1 calc R
H10B H 0.1007 0.0731 0.6195 0.039 Uiso 1 1 calc R
C19 C 0.2276(3) 0.1545(2) 0.9305(2) 0.0265(5) Uani 1 1 d .
H19B H 0.2287 0.1970 1.0084 0.032 Uiso 1 1 calc R
H19A H 0.2768 0.2279 0.8896 0.032 Uiso 1 1 calc R
C3 C 0.3817(3) 0.6517(2) 0.6462(2) 0.0269(5) Uani 1 1 d .
H3 H 0.4465 0.6797 0.5987 0.032 Uiso 1 1 calc R
C1 C 0.2737(3) 0.7016(2) 0.7947(2) 0.0249(5) Uani 1 1 d .
H1 H 0.2666 0.7673 0.8479 0.030 Uiso 1 1 calc R
C15 C -0.0129(3) -0.0543(2) 0.8421(2) 0.0258(5) Uani 1 1 d .
H15 H 0.0433 -0.1032 0.8946 0.031 Uiso 1 1 calc R
C9 C 0.0029(3) 0.2464(3) 0.4745(2) 0.0270(5) Uani 1 1 d .
H9C H -0.0203 0.3301 0.4624 0.040 Uiso 1 1 calc R
H9B H -0.0847 0.1769 0.4859 0.040 Uiso 1 1 calc R
H9A H 0.0194 0.2153 0.4012 0.040 Uiso 1 1 calc R
C18 C -0.4124(3) 0.1616(3) 0.6583(3) 0.0316(6) Uani 1 1 d .
H18C H -0.3670 0.2020 0.7461 0.047 Uiso 1 1 calc R
H18B H -0.4828 0.0686 0.6495 0.047 Uiso 1 1 calc R
H18A H -0.4708 0.2147 0.6087 0.047 Uiso 1 1 calc R
C8 C 0.2880(3) 0.3885(2) 0.5723(2) 0.0223(4) Uani 1 1 d .
H8B H 0.3871 0.3712 0.6079 0.027 Uiso 1 1 calc R
H8A H 0.2659 0.3950 0.4827 0.027 Uiso 1 1 calc R
C2 C 0.3679(3) 0.7445(2) 0.7247(2) 0.0289(5) Uani 1 1 d .
H2 H 0.4232 0.8382 0.7308 0.035 Uiso 1 1 calc R
C20 C 0.3262(4) 0.0649(3) 0.9644(4) 0.0501(9) Uani 1 1 d .
H20B H 0.4346 0.1208 1.0125 0.075 Uiso 1 1 calc R
H20A H 0.3209 0.0174 0.8881 0.075 Uiso 1 1 calc R
H20C H 0.2868 -0.0013 1.0144 0.075 Uiso 1 1 calc R
C21 C 0.3988(3) 0.5657(3) 1.0766(3) 0.0365(6) Uani 1 1 d .
H21B H 0.4747 0.5380 1.1409 0.055 Uiso 1 1 calc R
H21C H 0.3881 0.6459 1.1117 0.055 Uiso 1 1 calc R
H21A H 0.4346 0.5871 1.0070 0.055 Uiso 1 1 calc R

loop_
_atom_site_aniso_label
_atom_site_aniso_U_11
_atom_site_aniso_U_22
_atom_site_aniso_U_33
_atom_site_aniso_U_23
_atom_site_aniso_U_13
_atom_site_aniso_U_12
Ni1 0.02103(17) 0.01387(16) 0.01493(17) 0.00233(11) 0.00780(12) 0.00604(12)
Cl1 0.0270(3) 0.0144(2) 0.0185(3) 0.00303(18) 0.0110(2) 0.00681(19)
Cl2 0.0302(3) 0.0237(3) 0.0175(3) 0.0046(2) 0.0055(2) 0.0124(2)
O1 0.0267(8) 0.0264(8) 0.0202(8) 0.0002(6) 0.0037(7) 0.0125(7)
N2 0.0211(9) 0.0172(9) 0.0164(9) 0.0018(7) 0.0069(7) 0.0044(7)
N1 0.0170(8) 0.0143(8) 0.0138(8) 0.0024(6) 0.0053(6) 0.0056(6)
C7 0.0213(10) 0.0193(10) 0.0151(10) 0.0015(8) 0.0092(8) 0.0071(8)
C12 0.0216(10) 0.0169(10) 0.0212(11) 0.0018(8) 0.0116(8) 0.0047(8)
C16 0.0281(11) 0.0195(10) 0.0184(11) 0.0037(8) 0.0112(9) 0.0090(9)
C6 0.0170(9) 0.0164(10) 0.0137(9) 0.0012(7) 0.0041(7) 0.0063(8)
C5 0.0177(9) 0.0173(10) 0.0151(10) 0.0044(8) 0.0044(8) 0.0044(8)
C14 0.0379(13) 0.0159(11) 0.0353(14) 0.0044(9) 0.0203(11) 0.0042(9)
C13 0.0256(11) 0.0183(11) 0.0278(12) 0.0005(9) 0.0124(9) 0.0033(9)
C17 0.0199(10) 0.0240(11) 0.0225(11) -0.0005(9) 0.0064(9) 0.0054(8)
C11 0.0218(10) 0.0146(10) 0.0174(10) 0.0021(8) 0.0108(8) 0.0053(8)
C4 0.0187(10) 0.0216(11) 0.0174(10) 0.0049(8) 0.0055(8) 0.0062(8)
C10 0.0363(13) 0.0232(11) 0.0276(12) 0.0041(9) 0.0185(10) 0.0139(10)
C19 0.0315(12) 0.0223(11) 0.0229(12) 0.0045(9) 0.0038(10) 0.0120(10)
C3 0.0265(11) 0.0261(12) 0.0284(12) 0.0075(10) 0.0149(10) 0.0039(9)
C1 0.0303(12) 0.0171(11) 0.0242(12) 0.0025(9) 0.0106(9) 0.0034(9)
C15 0.0367(13) 0.0193(11) 0.0280(12) 0.0089(9) 0.0166(10) 0.0127(9)
C9 0.0262(11) 0.0348(13) 0.0172(11) -0.0013(9) 0.0067(9) 0.0086(10)
C18 0.0234(11) 0.0301(13) 0.0415(15) -0.0004(11) 0.0132(11) 0.0085(10)
C8 0.0237(11) 0.0243(11) 0.0210(11) 0.0037(9) 0.0123(9) 0.0067(9)
C2 0.0334(12) 0.0188(11) 0.0304(13) 0.0055(9) 0.0141(10) 0.0010(9)
C20 0.0397(16) 0.0325(15) 0.063(2) 0.0033(14) -0.0075(15) 0.0203(13)
C21 0.0236(12) 0.0467(16) 0.0331(14) -0.0057(12) 0.0042(10) 0.0114(11)

loop_
_atom_type_symbol
_atom_type_description
_atom_type_scat_dispersion_real
_atom_type_scat_dispersion_imag
_atom_type_scat_source
C C 0.0033 0.0016 'International Tables Vol C Tables 4.2.6.8 and 6.1.1.4'
H H 0.0000 0.0000 'International Tables Vol C Tables 4.2.6.8 and 6.1.1.4'
Cl Cl 0.1484 0.1585 'International Tables Vol C Tables 4.2.6.8 and 6.1.1.4'
N N 0.0061 0.0033 'International Tables Vol C Tables 4.2.6.8 and 6.1.1.4'
Ni Ni 0.3393 1.1124 'International Tables Vol C Tables 4.2.6.8 and 6.1.1.4'
O O 0.0106 0.0060 'International Tables Vol C Tables 4.2.6.8 and 6.1.1.4'

loop_
_geom_angle_atom_site_label_1
_geom_angle_atom_site_label_2
_geom_angle_atom_site_label_3
_geom_angle
_geom_angle_site_symmetry_1
_geom_angle_site_symmetry_3
N2 Ni1 O1 91.22(7) . .
N2 Ni1 N1 80.75(7) . .
O1 Ni1 N1 90.58(7) . .
N2 Ni1 Cl1 171.89(6) . .
O1 Ni1 Cl1 83.74(6) . .
N1 Ni1 Cl1 92.92(5) . .
N2 Ni1 Cl2 90.77(6) . .
O1 Ni1 Cl2 173.11(5) . .
N1 Ni1 Cl2 96.25(6) . .
Cl1 Ni1 Cl2 94.97(3) . .
N2 Ni1 Cl1 93.79(6) . 2_567
O1 Ni1 Cl1 84.13(6) . 2_567
N1 Ni1 Cl1 172.34(5) . 2_567
Cl1 Ni1 Cl1 92.01(3) . 2_567
Cl2 Ni1 Cl1 89.16(4) . 2_567
N2 Ni1 Ni1 138.65(6) . 2_567
O1 Ni1 Ni1 81.26(5) . 2_567
N1 Ni1 Ni1 139.44(5) . 2_567
Cl1 Ni1 Ni1 46.86(2) . 2_567
Cl2 Ni1 Ni1 92.91(3) . 2_567
Cl1 Ni1 Ni1 45.15(2) 2_567 2_567
Ni1 Cl1 Ni1 87.99(3) . 2_567
C21 O1 Ni1 122.25(16) . .
C1 N2 C5 116.06(19) . .
C1 N2 Ni1 133.92(16) . .
C5 N2 Ni1 110.00(14) . .
C6 N1 C11 121.08(18) . .
C6 N1 Ni1 109.84(14) . .
C11 N1 Ni1 129.08(13) . .
C10 C7 C6 116.02(18) . .
C10 C7 C9 110.59(19) . .
C6 C7 C9 106.52(17) . .
C10 C7 C8 111.27(18) . .
C6 C7 C8 103.61(17) . .
C9 C7 C8 108.35(19) . .
C13 C12 C11 118.0(2) . .
C13 C12 C17 118.6(2) . .
C11 C12 C17 123.3(2) . .
C15 C16 C11 117.9(2) . .
C15 C16 C19 120.7(2) . .
C11 C16 C19 121.4(2) . .
N1 C6 C5 117.64(18) . .
N1 C6 C7 135.6(2) . .
C5 C6 C7 106.68(18) . .
N2 C5 C4 126.4(2) . .
N2 C5 C6 121.58(19) . .
C4 C5 C6 111.97(19) . .
C15 C14 C13 119.4(2) . .
C15 C14 H14 120.3 . .
C13 C14 H14 120.3 . .
C14 C13 C12 121.4(2) . .
C14 C13 H13 119.3 . .
C12 C13 H13 119.3 . .
C12 C17 C18 111.7(2) . .
C12 C17 H17A 109.3 . .
C18 C17 H17A 109.3 . .
C12 C17 H17B 109.3 . .
C18 C17 H17B 109.3 . .
H17A C17 H17B 107.9 . .
C12 C11 C16 121.5(2) . .
C12 C11 N1 119.92(19) . .
C16 C11 N1 118.59(19) . .
C5 C4 C3 117.3(2) . .
C5 C4 C8 109.97(19) . .
C3 C4 C8 132.7(2) . .
C7 C10 H10C 109.5 . .
C7 C10 H10A 109.5 . .
H10C C10 H10A 109.5 . .
C7 C10 H10B 109.5 . .
H10C C10 H10B 109.5 . .
H10A C10 H10B 109.5 . .
C16 C19 C20 115.2(2) . .
C16 C19 H19B 108.5 . .
C20 C19 H19B 108.5 . .
C16 C19 H19A 108.5 . .
C20 C19 H19A 108.5 . .
H19B C19 H19A 107.5 . .
C2 C3 C4 117.3(2) . .
C2 C3 H3 121.3 . .
C4 C3 H3 121.3 . .
N2 C1 C2 122.3(2) . .
N2 C1 H1 118.9 . .
C2 C1 H1 118.9 . .
C14 C15 C16 121.8(2) . .
C14 C15 H15 119.1 . .
C16 C15 H15 119.1 . .
C7 C9 H9C 109.5 . .
C7 C9 H9B 109.5 . .
H9C C9 H9B 109.5 . .
C7 C9 H9A 109.5 . .
H9C C9 H9A 109.5 . .
H9B C9 H9A 109.5 . .
C17 C18 H18C 109.5 . .
C17 C18 H18B 109.5 . .
H18C C18 H18B 109.5 . .
C17 C18 H18A 109.5 . .
H18C C18 H18A 109.5 . .
H18B C18 H18A 109.5 . .
C4 C8 C7 105.21(17) . .
C4 C8 H8B 110.7 . .
C7 C8 H8B 110.7 . .
C4 C8 H8A 110.7 . .
C7 C8 H8A 110.7 . .
H8B C8 H8A 108.8 . .
C3 C2 C1 120.6(2) . .
C3 C2 H2 119.7 . .
C1 C2 H2 119.7 . .
C19 C20 H20B 109.5 . .
C19 C20 H20A 109.5 . .
H20B C20 H20A 109.5 . .
C19 C20 H20C 109.5 . .
H20B C20 H20C 109.5 . .
H20A C20 H20C 109.5 . .
O1 C21 H21B 109.5 . .
O1 C21 H21C 109.5 . .
H21B C21 H21C 109.5 . .
O1 C21 H21A 109.5 . .
H21B C21 H21A 109.5 . .
H21C C21 H21A 109.5 . .

loop_
_geom_bond_atom_site_label_1
_geom_bond_atom_site_label_2
_geom_bond_distance
_geom_bond_site_symmetry_2
Ni1 N2 2.065(2) .
Ni1 O1 2.1614(18) .
Ni1 N1 2.1925(19) .
Ni1 Cl1 2.3682(9) .
Ni1 Cl2 2.3855(10) .
Ni1 Cl1 2.4372(10) 2_567
Ni1 Ni1 3.3383(8) 2_567
Cl1 Ni1 2.4372(10) 2_567
O1 C21 1.443(3) .
N2 C1 1.331(3) .
N2 C5 1.334(3) .
N1 C6 1.283(3) .
N1 C11 1.443(3) .
C7 C10 1.526(3) .
C7 C6 1.533(3) .
C7 C9 1.544(3) .
C7 C8 1.567(3) .
C12 C13 1.397(3) .
C12 C11 1.398(3) .
C12 C17 1.508(3) .
C16 C15 1.389(3) .
C16 C11 1.409(3) .
C16 C19 1.512(3) .
C6 C5 1.464(3) .
C5 C4 1.377(3) .
C14 C15 1.382(4) .
C14 C13 1.383(4) .
C14 H14 0.9500 .
C13 H13 0.9500 .
C17 C18 1.527(3) .
C17 H17A 0.9900 .
C17 H17B 0.9900 .
C4 C3 1.394(3) .
C4 C8 1.498(3) .
C10 H10C 0.9800 .
C10 H10A 0.9800 .
C10 H10B 0.9800 .
C19 C20 1.520(4) .
C19 H19B 0.9900 .
C19 H19A 0.9900 .
C3 C2 1.387(4) .
C3 H3 0.9500 .
C1 C2 1.395(3) .
C1 H1 0.9500 .
C15 H15 0.9500 .
C9 H9C 0.9800 .
C9 H9B 0.9800 .
C9 H9A 0.9800 .
C18 H18C 0.9800 .
C18 H18B 0.9800 .
C18 H18A 0.9800 .
C8 H8B 0.9900 .
C8 H8A 0.9900 .
C2 H2 0.9500 .
C20 H20B 0.9800 .
C20 H20A 0.9800 .
C20 H20C 0.9800 .
C21 H21B 0.9800 .
C21 H21C 0.9800 .
C21 H21A 0.9800 .
